data_2008396
loop_
_publ_author_name
'Cheng-Yong Su'
'Wen-Jun Zhang'
'Bei-Sheng Kang'

_publ_contact_author
;
   Dr. Cheng-Yong Su
   Institute of Physical Chemistry
   School of Chemistry and Chemical Engineering
   Zhongshan University
   Guangzhou 510275
   China
;
_publ_section_title
;
 <i>N</i>,<i>N</i>'-Bis(2-ammonioethyl)oxamide diperchlorate
;
_journal_issue 4
_journal_name_full 'Acta Crystallographica Section C'
_journal_page_first 636
_journal_page_last 637
_journal_paper_doi 10.1107/S010827019801470X
_journal_volume 55
_journal_year 1999
_chemical_formula_moiety 'C6 H16 N4 02 ^2 +^.2ClO4 ^-^'
_chemical_formula_sum 'C6 H16 Cl2 N4 O10'
_chemical_formula_weight 375.13
_chemical_name_systematic
;
 ?
;
_space_group_IT_number 14
_symmetry_cell_setting monoclinic
_symmetry_space_group_name_Hall '-P 2yn'
_symmetry_space_group_name_H-M 'P 1 21/n 1'
_audit_creation_method SHELXL
_cell_angle_alpha 90.00
_cell_angle_beta 90.38(3)
_cell_angle_gamma 90.00
_cell_formula_units_Z 2
_cell_length_a 8.517(2)
_cell_length_b 7.731(2)
_cell_length_c 10.830(2)
_cell_measurement_reflns_used 478
_cell_measurement_temperature 293(2)
_cell_measurement_theta_max 25
_cell_measurement_theta_min 6.05
_cell_volume 713.1(3)
_computing_cell_refinement 'BIOTEX (Pflugrath et al., 1996)'
_computing_data_reduction BIOTEX
_computing_molecular_graphics SHELXS86
_computing_publication_material SHELXL93
_computing_structure_refinement 'SHELXL93 (Sheldrick, 1993)'
_computing_structure_solution 'SHELXS86 (Sheldrick, 1990)'
_diffrn_ambient_temperature 293(2)
_diffrn_measurement_device 'Rigaku RAXIS IIC IP'
_diffrn_measurement_method 'oscillation frame'
_diffrn_radiation_monochromator graphite
_diffrn_radiation_source 'rotating-anode generator'
_diffrn_radiation_type MoK\a
_diffrn_radiation_wavelength 0.71073
_diffrn_reflns_av_R_equivalents 0.0642
_diffrn_reflns_av_sigmaI/netI 0.0768
_diffrn_reflns_limit_h_max 0
_diffrn_reflns_limit_h_min -10
_diffrn_reflns_limit_k_max 9
_diffrn_reflns_limit_k_min -9
_diffrn_reflns_limit_l_max 13
_diffrn_reflns_limit_l_min -13
_diffrn_reflns_number 2158
_diffrn_reflns_theta_max 25.62
_diffrn_reflns_theta_min 3.03
_diffrn_standards_decay_% 0
_exptl_absorpt_coefficient_mu 0.516
_exptl_absorpt_correction_type none
_exptl_crystal_colour yellow
_exptl_crystal_density_diffrn 1.747
_exptl_crystal_density_method 'not measured'
_exptl_crystal_description prismatic
_exptl_crystal_F_000 388
_exptl_crystal_size_max .25
_exptl_crystal_size_mid .20
_exptl_crystal_size_min .15
_refine_diff_density_max 0.394
_refine_diff_density_min -0.648
_refine_ls_extinction_method none
_refine_ls_goodness_of_fit_all 1.115
_refine_ls_goodness_of_fit_obs 1.115
_refine_ls_hydrogen_treatment refxyz
_refine_ls_matrix_type full
_refine_ls_number_parameters 124
_refine_ls_number_reflns 1186
_refine_ls_number_restraints 0
_refine_ls_restrained_S_all 1.115
_refine_ls_restrained_S_obs 1.115
_refine_ls_R_factor_all 0.0721
_refine_ls_R_factor_obs 0.0662
_refine_ls_shift/esd_max 0.000
_refine_ls_shift/esd_mean 0.000
_refine_ls_structure_factor_coef Fsqd
_refine_ls_weighting_details 'w = 1/[\s^2^(Fo^2^)+(0.0948P)^2^+0.2199P] where P=(Fo^2^+2Fc^2^)/3'
_refine_ls_weighting_scheme calc
_refine_ls_wR_factor_all 0.1746
_refine_ls_wR_factor_obs 0.1681
_reflns_number_observed 1104
_reflns_number_total 1186
_reflns_observed_criterion >2sigma(I)
_cod_data_source_file os1034.cif
_cod_data_source_block scy30
_cod_depositor_comments
;
The following automatic conversions were performed:
'_symmetry_cell_setting' value 'Monoclinic' changed to 'monoclinic'
according to '/home/saulius/struct/CIF-dictionaries/cif_core.dic'
dictionary named 'cif_core.dic' version 2.4.1 from 2010-06-29.

Automatic conversion script
Id: cif_fix_enum 1527 2010-12-29 10:47:43Z saulius 

The following automatic conversions were performed:

'_refine_ls_weighting_scheme' value 'calc w =
1/[\s^2^(Fo^2^)+(0.0948P)^2^+0.2199P] where P=(Fo^2^+2Fc^2^)/3' was
changed to 'calc'. New tag '_refine_ls_weighting_details' was
created. The value of the new tag was set to 'w =
1/[\s^2^(Fo^2^)+(0.0948P)^2^+0.2199P] where P=(Fo^2^+2Fc^2^)/3'.

Automatic conversion script
Id: cif_fix_values 3143 2015-03-26 13:38:13Z robertas 
;
_cod_original_sg_symbol_H-M 'P 21/n'
_cod_database_code 2008396
_cod_database_fobs_code 2008396

loop_
_symmetry_equiv_pos_as_xyz
'x, y, z'
'-x+1/2, y+1/2, -z+1/2'
'-x, -y, -z'
'x-1/2, -y-1/2, z-1/2'

loop_
_atom_site_aniso_label
_atom_site_aniso_U_11
_atom_site_aniso_U_22
_atom_site_aniso_U_33
_atom_site_aniso_U_12
_atom_site_aniso_U_13
_atom_site_aniso_U_23
N1 0.059(2) 0.052(2) 0.044(2) 0.0059(15) 0.0064(15) 0.0012(14)
N2 0.0403(14) 0.049(2) 0.048(2) -0.0035(13) 0.0039(14) 0.0057(13)
O1 0.0402(12) 0.059(2) 0.062(2) -0.0015(11) 0.0055(11) 0.0121(12)
C1 0.043(2) 0.048(2) 0.039(2) -0.0035(15) 0.0022(14) 0.0020(14)
C2 0.046(2) 0.046(2) 0.051(2) -0.003(2) 0.001(2) 0.0044(14)
C3 0.045(2) 0.046(2) 0.055(2) 0.001(2) 0.013(2) 0.008(2)
Cl1 0.0507(6) 0.0461(6) 0.0496(6) 0.0027(4) 0.0059(4) 0.0032(3)
O11 0.163(4) 0.074(2) 0.056(2) -0.024(3) -0.011(2) -0.006(2)
O12 0.0470(15) 0.062(2) 0.122(3) 0.0095(13) 0.021(2) 0.005(2)
O13 0.066(2) 0.063(2) 0.066(2) 0.0122(14) 0.0077(14) 0.0214(14)
O14 0.0484(15) 0.065(2) 0.081(2) -0.0023(13) 0.0155(13) 0.0098(15)

loop_
_atom_site_label
_atom_site_fract_x
_atom_site_fract_y
_atom_site_fract_z
_atom_site_U_iso_or_equiv
_atom_site_thermal_displace_type
_atom_site_calc_flag
_atom_site_refinement_flags
_atom_site_occupancy
_atom_site_disorder_group
_atom_site_type_symbol
N1 1.5561(4) 0.1902(5) 0.8475(3) 0.0514(8) Uani d . 1 . N
N2 1.5337(4) 0.3026(4) 0.5808(3) 0.0460(7) Uani d . 1 . N
O1 1.3053(3) 0.4315(3) 0.5225(3) 0.0538(7) Uani d . 1 . O
C1 1.4500(4) 0.4273(4) 0.5278(3) 0.0432(8) Uani d . 1 . C
C2 1.4623(5) 0.1489(5) 0.6325(4) 0.0474(8) Uani d . 1 . C
C3 1.4170(4) 0.1668(5) 0.7658(4) 0.0485(9) Uani d . 1 . C
Cl1 0.95264(10) 0.16596(11) 0.67513(8) 0.0488(4) Uani d . 1 . Cl
O11 0.9986(6) 0.2437(5) 0.7882(3) 0.0978(13) Uani d . 1 . O
O12 1.0796(3) 0.0718(4) 0.6250(4) 0.0768(10) Uani d . 1 . O
O13 0.9055(4) 0.2994(4) 0.5900(3) 0.0651(8) Uani d . 1 . O
O14 0.8226(3) 0.0492(4) 0.6943(3) 0.0647(8) Uani d . 1 . O
H21 1.371(5) 0.127(5) 0.579(4) 0.050 Uiso d . 1 . H
H22 1.532(4) 0.050(5) 0.623(3) 0.050 Uiso d . 1 . H
H31 1.359(5) 0.265(6) 0.778(4) 0.050 Uiso d . 1 . H
H32 1.367(5) 0.072(5) 0.801(4) 0.050 Uiso d . 1 . H
H21N 1.626(5) 0.311(5) 0.580(4) 0.050 Uiso d . 1 . H
H11N 1.622(5) 0.113(5) 0.835(4) 0.050 Uiso d . 1 . H
H12N 1.531(5) 0.206(5) 0.921(4) 0.050 Uiso d . 1 . H
H13N 1.605(5) 0.285(6) 0.828(4) 0.050 Uiso d . 1 . H

loop_
_atom_type_symbol
_atom_type_description
_atom_type_scat_dispersion_real
_atom_type_scat_dispersion_imag
_atom_type_scat_source
C C 0.0033 0.0016 'International Tables Vol C Tables 4.2.6.8 and 6.1.1.4'
H H 0.0000 0.0000 'International Tables Vol C Tables 4.2.6.8 and 6.1.1.4'
N N 0.0061 0.0033 'International Tables Vol C Tables 4.2.6.8 and 6.1.1.4'
O O 0.0106 0.0060 'International Tables Vol C Tables 4.2.6.8 and 6.1.1.4'
Cl Cl 0.1484 0.1585 'International Tables Vol C Tables 4.2.6.8 and 6.1.1.4'

loop_
_geom_angle_atom_site_label_1
_geom_angle_atom_site_label_2
_geom_angle_atom_site_label_3
_geom_angle_site_symmetry_3
_geom_angle
_geom_angle_publ_flag
C1 N2 C2 . 122.4(3) yes
O1 C1 N2 . 125.0(3) yes
O1 C1 C1 3_866 121.3(4) yes
N2 C1 C1 3_866 113.7(4) yes
N2 C2 C3 . 114.0(3) yes
N1 C3 C2 . 112.0(3) yes
O12 Cl1 O11 . 110.0(3) yes
O12 Cl1 O13 . 109.5(2) yes
O11 Cl1 O13 . 108.9(2) yes
O12 Cl1 O14 . 108.8(2) yes
O11 Cl1 O14 . 110.4(2) yes
O13 Cl1 O14 . 109.2(2) yes

loop_
_geom_bond_atom_site_label_1
_geom_bond_atom_site_label_2
_geom_bond_site_symmetry_2
_geom_bond_distance
_geom_bond_publ_flag
N1 C3 . 1.485(5) yes
N2 C1 . 1.328(4) yes
N2 C2 . 1.449(5) yes
O1 C1 . 1.234(4) yes
C1 C1 3_866 1.536(6) yes
C2 C3 . 1.504(5) yes
Cl1 O12 . 1.415(3) yes
Cl1 O11 . 1.417(3) yes
Cl1 O13 . 1.439(3) yes
Cl1 O14 . 1.445(3) yes
